data_4004067
loop_
_publ_author_name
'Lv, Hui-Peng'
'Xu, Zhe-Kun'
'Yu, Hang'
'Huang, Chao-Ran'
'Wang, Zhong-Xia'

_publ_section_title
;
 A Photochromic Organic--Inorganic Hybrid Schiff Base Metal Halide
 Ferroelectric
;
_journal_issue 4
_journal_name_full 'Chemistry of Materials'
_journal_page_first 1737
_journal_page_last 1745
_journal_paper_doi 10.1021/acs.chemmater.1c03906
_journal_volume 34
_journal_year 2022
_chemical_formula_moiety 'I, C12 H11 N2 O'
_chemical_formula_sum 'C12 H11 I N2 O'
_chemical_formula_weight 326.13
_space_group_crystal_system monoclinic
_space_group_IT_number 14
_space_group_name_Hall '-P 2ybc'
_space_group_name_H-M_alt 'P 1 21/c 1'
_atom_sites_solution_hydrogens geom
_atom_sites_solution_primary dual
_audit_creation_date 2021-07-28
_audit_creation_method
;
Olex2 1.3
(compiled 2020.11.12 svn.r5f609507 for OlexSys, GUI svn.r6226)
;
_cell_angle_alpha 90
_cell_angle_beta 106.358(2)
_cell_angle_gamma 90
_cell_formula_units_Z 4
_cell_length_a 12.5159(2)
_cell_length_b 7.52770(10)
_cell_length_c 13.7218(2)
_cell_measurement_reflns_used 5928
_cell_measurement_temperature 297.89(10)
_cell_measurement_theta_max 75.6940
_cell_measurement_theta_min 3.3570
_cell_volume 1240.48(3)
_computing_cell_refinement 'CrysAlisPro 1.171.41.108a (Rigaku OD, 2021)'
_computing_data_collection 'CrysAlisPro 1.171.41.108a (Rigaku OD, 2021)'
_computing_data_reduction 'CrysAlisPro 1.171.41.108a (Rigaku OD, 2021)'
_computing_molecular_graphics 'Olex2 1.3 (Dolomanov et al., 2009)'
_computing_publication_material 'Olex2 1.3 (Dolomanov et al., 2009)'
_computing_structure_refinement 'SHELXL 2018/3 (Sheldrick, 2015)'
_computing_structure_solution 'SHELXT 2018/2 (Sheldrick, 2018)'
_diffrn_ambient_environment air
_diffrn_ambient_temperature 297.89(10)
_diffrn_detector 'Hybrid Pixel Array Detector'
_diffrn_detector_area_resol_mean 10.0000
_diffrn_detector_type HyPix
_diffrn_measured_fraction_theta_full 0.996
_diffrn_measured_fraction_theta_max 0.949
_diffrn_measurement_details
;
List of Runs (angles in degrees, time in seconds):

  # Type    Start    End  Width  t~exp~   \w     \q     \k     \f   Frames
--------------------------------------------------------------------------
  1  \w     37.00  73.00   0.50    0.20    --  107.00 -61.00  30.00   72
  2  \w     35.00  72.00   0.50    0.20    --  107.00 -61.00 120.00   74
  3  \w     42.00  67.00   0.50    0.20    --  107.00 -61.00 150.00   50
  4  \w     45.00  70.00   0.50    0.20    --  107.00 -61.00 -90.00   50
  5  \w     36.00  61.00   0.50    0.20    --  107.00 -61.00-180.00   50
  6  \w     95.00 166.00   0.50    0.20    --  107.00  61.00-180.00  142
  7  \w     93.00 145.00   0.50    0.20    --  107.00  95.00-131.00  104
  8  \w     34.00 106.00   0.50    0.20    --  107.00 -95.00 118.00  144
  9  \w     45.00  74.00   0.50    0.05    --   45.28 -95.00 118.00   58
 10  \w    -21.00  39.00   0.50    0.05    --   45.28 -95.00 118.00  120
 11  \w    -22.00  33.00   0.50    0.05    --  -45.28  19.00 150.00  110
 12  \w    -21.00  25.00   0.50    0.05    --  -45.28  19.00-120.00   92
 13  \w    -24.00  21.00   0.50    0.05    --  -45.28  19.00-150.00   90
 14  \w    -65.00 -28.00   0.50    0.20    -- -102.00  61.00 -60.00   74
 15  \w    -65.00 -30.00   0.50    0.20    -- -102.00  61.00  30.00   70
 16  \w    -55.00 -28.00   0.50    0.20    -- -102.00  77.00  60.00   54
 17  \w    -67.00 -42.00   0.50    0.20    -- -102.00  61.00  60.00   50
 18  \w   -104.00 -78.00   0.50    0.20    -- -102.00  77.00  60.00   52
 19  \w    -59.00  18.00   0.50    0.05    --  -45.28  95.00-131.00  154
 20  \w    -97.00 -43.00   0.50    0.20    -- -102.00  95.00-131.00  108
 21  \w   -120.00 -82.00   0.50    0.20    -- -102.00 -61.00 150.00   76
 22  \w   -175.00-131.00   0.50    0.20    -- -102.00 -61.00 150.00   88
 23  \w   -154.00-129.00   0.50    0.20    -- -102.00 -95.00 118.00   50
;
_diffrn_measurement_device 'four-circle diffractometer'
_diffrn_measurement_device_type 'XtaLAB Synergy R, DW system, HyPix'
_diffrn_measurement_method '\w scans'
_diffrn_orient_matrix_type 'CrysAlisPro convention (1999,Acta A55,543-557)'
_diffrn_orient_matrix_UB_11 0.0361266000
_diffrn_orient_matrix_UB_12 0.1896479000
_diffrn_orient_matrix_UB_13 0.0369212000
_diffrn_orient_matrix_UB_21 0.1082647000
_diffrn_orient_matrix_UB_22 -0.0237931000
_diffrn_orient_matrix_UB_23 -0.0312771000
_diffrn_orient_matrix_UB_31 -0.0587131000
_diffrn_orient_matrix_UB_32 0.0727426000
_diffrn_orient_matrix_UB_33 -0.1064824000
_diffrn_radiation_monochromator mirror
_diffrn_radiation_probe x-ray
_diffrn_radiation_type 'Cu K\a'
_diffrn_radiation_wavelength 1.54184
_diffrn_reflns_av_R_equivalents 0.0290
_diffrn_reflns_av_unetI/netI 0.0271
_diffrn_reflns_Laue_measured_fraction_full 0.996
_diffrn_reflns_Laue_measured_fraction_max 0.949
_diffrn_reflns_limit_h_max 15
_diffrn_reflns_limit_h_min -15
_diffrn_reflns_limit_k_max 9
_diffrn_reflns_limit_k_min -7
_diffrn_reflns_limit_l_max 14
_diffrn_reflns_limit_l_min -17
_diffrn_reflns_number 7438
_diffrn_reflns_point_group_measured_fraction_full 0.996
_diffrn_reflns_point_group_measured_fraction_max 0.949
_diffrn_reflns_theta_full 67.684
_diffrn_reflns_theta_max 75.647
_diffrn_reflns_theta_min 3.681
_diffrn_source 'Rotating-anode X-ray tube'
_diffrn_source_type 'Rigaku (Cu) X-ray Source'
_exptl_absorpt_coefficient_mu 20.133
_exptl_absorpt_correction_T_max 1.00000
_exptl_absorpt_correction_T_min 0.35235
_exptl_absorpt_correction_type multi-scan
_exptl_absorpt_process_details
;
CrysAlisPro 1.171.41.108a (Rigaku Oxford Diffraction, 2021)
Empirical absorption correction using spherical harmonics,
implemented in SCALE3 ABSPACK scaling algorithm.
;
_exptl_crystal_colour yellow
_exptl_crystal_colour_primary yellow
_exptl_crystal_density_diffrn 1.746
_exptl_crystal_description block
_exptl_crystal_F_000 632
_exptl_crystal_size_max 0.17
_exptl_crystal_size_mid 0.16
_exptl_crystal_size_min 0.15
_refine_diff_density_max 0.854
_refine_diff_density_min -0.524
_refine_diff_density_rms 0.087
_refine_ls_extinction_method none
_refine_ls_goodness_of_fit_ref 1.070
_refine_ls_hydrogen_treatment constr
_refine_ls_matrix_type full
_refine_ls_number_parameters 146
_refine_ls_number_reflns 2458
_refine_ls_number_restraints 0
_refine_ls_restrained_S_all 1.070
_refine_ls_R_factor_all 0.0272
_refine_ls_R_factor_gt 0.0260
_refine_ls_shift/su_max 0.002
_refine_ls_shift/su_mean 0.000
_refine_ls_structure_factor_coef Fsqd
_refine_ls_weighting_details 'w=1/[\s^2^(Fo^2^)+(0.0435P)^2^+0.2299P] where P=(Fo^2^+2Fc^2^)/3'
_refine_ls_weighting_scheme calc
_refine_ls_wR_factor_gt 0.0693
_refine_ls_wR_factor_ref 0.0699
_reflns_Friedel_coverage 0.000
_reflns_number_gt 2299
_reflns_number_total 2458
_reflns_threshold_expression 'I > 2\s(I)'
_cod_data_source_file cm1c03906_si_005.cif
_cod_data_source_block hcr_auto
_cod_database_code 4004067
_shelx_shelxl_version_number 2018/3
_shelx_space_group_comment
;
The symmetry employed for this shelxl refinement is uniquely defined
by the following loop, which should always be used as a source of
symmetry information in preference to the above space-group names.
They are only intended as comments.
;
_shelx_estimated_absorpt_t_max 0.152
_shelx_estimated_absorpt_t_min 0.131
_reflns_odcompleteness_completeness 99.62
_reflns_odcompleteness_iscentric 1
_reflns_odcompleteness_theta 66.97
_olex2_refinement_description
;
1. Fixed Uiso
 At 1.2 times of:
  All C(H) groups
 At 1.5 times of:
  All O(H) groups
2.a Aromatic/amide H refined with riding coordinates:
 C005(H005), C007(H007), C009(H009), C00A(H00A), C00B(H00B), C00C(H00C),
 C00D(H00D), C00E(H00E), C00F(H00F), C00G(H00G)
2.b Idealised tetrahedral OH refined as rotating group:
 O003(H003)
;
_olex2_submission_special_instructions 'No special instructions were received'
_oxdiff_exptl_absorpt_empirical_details
;
Empirical correction (ABSPACK) includes:
- Absorption correction using spherical harmonics
- Frame scaling
;
_oxdiff_exptl_absorpt_empirical_full_max 2.731
_oxdiff_exptl_absorpt_empirical_full_min 0.592

loop_
_space_group_symop_operation_xyz
'x, y, z'
'-x, y+1/2, -z+1/2'
'-x, -y, -z'
'x, -y-1/2, z-1/2'

loop_
_atom_site_label
_atom_site_type_symbol
_atom_site_fract_x
_atom_site_fract_y
_atom_site_fract_z
_atom_site_U_iso_or_equiv
_atom_site_adp_type
_atom_site_occupancy
_atom_site_site_symmetry_order
_atom_site_calc_flag
_atom_site_refinement_flags_posn
_atom_site_refinement_flags_adp
_atom_site_refinement_flags_occupancy
_atom_site_disorder_assembly
_atom_site_disorder_group
I001 I 0.83404(2) 0.34680(2) 0.92058(2) 0.04448(9) Uani 1 1 d . . . . .
N002 N 0.78813(19) 0.6239(3) 0.33917(17) 0.0380(5) Uani 1 1 d . . . . .
O003 O 0.7642(2) 0.4538(4) 0.66902(16) 0.0710(7) Uani 1 1 d . . . . .
H003 H 0.774994 0.431283 0.729495 0.106 Uiso 1 1 calc R U . . .
N004 N 0.7050(2) 0.6569(3) 0.38910(18) 0.0413(5) Uani 1 1 d . . . . .
C005 C 0.7302(2) 0.6049(4) 0.4811(2) 0.0381(5) Uani 1 1 d . . . . .
H005 H 0.798126 0.549588 0.510340 0.046 Uiso 1 1 calc R U . . .
C006 C 0.6507(2) 0.6334(4) 0.5403(2) 0.0379(6) Uani 1 1 d . . . . .
C007 C 0.8953(3) 0.6682(4) 0.3803(2) 0.0453(6) Uani 1 1 d . . . . .
H007 H 0.918516 0.717954 0.444895 0.054 Uiso 1 1 calc R U . . .
C008 C 0.6709(2) 0.5536(4) 0.63606(19) 0.0426(6) Uani 1 1 d . . . . .
C009 C 0.7508(2) 0.5552(4) 0.24590(19) 0.0466(6) Uani 1 1 d . . . . .
H009 H 0.675709 0.527686 0.219527 0.056 Uiso 1 1 calc R U . . .
C00A C 0.5953(3) 0.5779(4) 0.6924(2) 0.0473(6) Uani 1 1 d . . . . .
H00A H 0.607773 0.524237 0.755699 0.057 Uiso 1 1 calc R U . . .
C00B C 0.5561(2) 0.7387(5) 0.5038(2) 0.0481(6) Uani 1 1 d . . . . .
H00B H 0.542908 0.793447 0.440761 0.058 Uiso 1 1 calc R U . . .
C00C C 0.5023(3) 0.6811(4) 0.6546(3) 0.0526(7) Uani 1 1 d . . . . .
H00C H 0.452262 0.696830 0.692809 0.063 Uiso 1 1 calc R U . . .
C00D C 0.9704(3) 0.6390(4) 0.3255(3) 0.0560(8) Uani 1 1 d . . . . .
H00D H 1.045203 0.666815 0.353555 0.067 Uiso 1 1 calc R U . . .
C00E C 0.4818(2) 0.7623(5) 0.5604(3) 0.0564(7) Uani 1 1 d . . . . .
H00E H 0.418615 0.831977 0.535607 0.068 Uiso 1 1 calc R U . . .
C00F C 0.8239(3) 0.5254(5) 0.1888(2) 0.0556(7) Uani 1 1 d . . . . .
H00F H 0.798738 0.476761 0.124092 0.067 Uiso 1 1 calc R U . . .
C00G C 0.9347(3) 0.5686(5) 0.2290(3) 0.0573(8) Uani 1 1 d . . . . .
H00G H 0.984903 0.550295 0.191299 0.069 Uiso 1 1 calc R U . . .

loop_
_atom_site_aniso_label
_atom_site_aniso_U_11
_atom_site_aniso_U_22
_atom_site_aniso_U_33
_atom_site_aniso_U_23
_atom_site_aniso_U_13
_atom_site_aniso_U_12
I001 0.05125(13) 0.04740(14) 0.03699(13) 0.00110(6) 0.01600(9) -0.00605(7)
N002 0.0426(11) 0.0370(11) 0.0377(10) 0.0045(8) 0.0167(9) 0.0064(9)
O003 0.0747(15) 0.102(2) 0.0441(11) 0.0231(12) 0.0289(10) 0.0382(15)
N004 0.0412(11) 0.0489(14) 0.0380(11) 0.0036(8) 0.0176(9) 0.0067(9)
C005 0.0423(12) 0.0373(13) 0.0367(12) -0.0004(10) 0.0146(10) 0.0049(11)
C006 0.0402(13) 0.0415(15) 0.0345(13) -0.0045(10) 0.0149(10) 0.0007(10)
C007 0.0458(15) 0.0436(16) 0.0487(15) 0.0019(11) 0.0171(12) 0.0006(11)
C008 0.0472(13) 0.0465(16) 0.0368(12) -0.0046(11) 0.0163(10) 0.0015(12)
C009 0.0521(15) 0.0533(17) 0.0353(12) 0.0031(11) 0.0136(11) 0.0055(13)
C00A 0.0538(15) 0.0536(18) 0.0407(13) -0.0070(12) 0.0233(11) -0.0079(14)
C00B 0.0471(14) 0.0530(18) 0.0459(13) -0.0004(13) 0.0159(11) 0.0064(13)
C00C 0.0500(15) 0.0586(19) 0.0586(17) -0.0151(14) 0.0307(14) -0.0082(13)
C00D 0.0487(16) 0.055(2) 0.073(2) 0.0046(14) 0.0312(15) -0.0003(13)
C00E 0.0431(14) 0.062(2) 0.0668(18) -0.0051(16) 0.0197(13) 0.0080(15)
C00F 0.075(2) 0.0564(18) 0.0423(14) 0.0003(13) 0.0280(14) 0.0106(16)
C00G 0.0689(19) 0.052(2) 0.0666(19) 0.0054(15) 0.0445(16) 0.0083(15)

loop_
_atom_type_symbol
_atom_type_description
_atom_type_scat_dispersion_real
_atom_type_scat_dispersion_imag
_atom_type_scat_source
C C 0.0181 0.0091 'International Tables Vol C Tables 4.2.6.8 and 6.1.1.4'
H H 0.0000 0.0000 'International Tables Vol C Tables 4.2.6.8 and 6.1.1.4'
I I -0.3257 6.8362 'International Tables Vol C Tables 4.2.6.8 and 6.1.1.4'
N N 0.0311 0.0180 'International Tables Vol C Tables 4.2.6.8 and 6.1.1.4'
O O 0.0492 0.0322 'International Tables Vol C Tables 4.2.6.8 and 6.1.1.4'

loop_
_geom_angle_atom_site_label_1
_geom_angle_atom_site_label_2
_geom_angle_atom_site_label_3
_geom_angle
_geom_angle_site_symmetry_1
_geom_angle_site_symmetry_3
_geom_angle_publ_flag
C007 N002 N004 122.3(2) . . ?
C009 N002 N004 115.0(2) . . ?
C009 N002 C007 122.5(2) . . ?
C008 O003 H003 109.5 . . ?
C005 N004 N002 114.4(2) . . ?
N004 C005 H005 120.4 . . ?
N004 C005 C006 119.1(3) . . ?
C006 C005 H005 120.4 . . ?
C008 C006 C005 119.0(2) . . ?
C00B C006 C005 121.6(3) . . ?
C00B C006 C008 119.4(3) . . ?
N002 C007 H007 120.5 . . ?
N002 C007 C00D 119.1(3) . . ?
C00D C007 H007 120.5 . . ?
O003 C008 C006 117.5(2) . . ?
O003 C008 C00A 123.0(3) . . ?
C00A C008 C006 119.6(3) . . ?
N002 C009 H009 120.1 . . ?
N002 C009 C00F 119.8(3) . . ?
C00F C009 H009 120.1 . . ?
C008 C00A H00A 120.0 . . ?
C00C C00A C008 120.0(3) . . ?
C00C C00A H00A 120.0 . . ?
C006 C00B H00B 119.7 . . ?
C00E C00B C006 120.6(3) . . ?
C00E C00B H00B 119.7 . . ?
C00A C00C H00C 119.5 . . ?
C00A C00C C00E 121.0(3) . . ?
C00E C00C H00C 119.5 . . ?
C007 C00D H00D 120.0 . . ?
C007 C00D C00G 120.0(3) . . ?
C00G C00D H00D 120.0 . . ?
C00B C00E C00C 119.4(3) . . ?
C00B C00E H00E 120.3 . . ?
C00C C00E H00E 120.3 . . ?
C009 C00F H00F 120.4 . . ?
C00G C00F C009 119.2(3) . . ?
C00G C00F H00F 120.4 . . ?
C00D C00G C00F 119.5(3) . . ?
C00D C00G H00G 120.3 . . ?
C00F C00G H00G 120.3 . . ?

loop_
_geom_bond_atom_site_label_1
_geom_bond_atom_site_label_2
_geom_bond_distance
_geom_bond_site_symmetry_2
_geom_bond_publ_flag
N002 N004 1.420(3) . ?
N002 C007 1.343(4) . ?
N002 C009 1.337(4) . ?
O003 H003 0.8200 . ?
O003 C008 1.355(4) . ?
N004 C005 1.274(4) . ?
C005 H005 0.9300 . ?
C005 C006 1.466(4) . ?
C006 C008 1.401(4) . ?
C006 C00B 1.396(4) . ?
C007 H007 0.9300 . ?
C007 C00D 1.377(5) . ?
C008 C00A 1.393(4) . ?
C009 H009 0.9300 . ?
C009 C00F 1.380(4) . ?
C00A H00A 0.9300 . ?
C00A C00C 1.374(5) . ?
C00B H00B 0.9300 . ?
C00B C00E 1.381(4) . ?
C00C H00C 0.9300 . ?
C00C C00E 1.387(5) . ?
C00D H00D 0.9300 . ?
C00D C00G 1.379(5) . ?
C00E H00E 0.9300 . ?
C00F H00F 0.9300 . ?
C00F C00G 1.379(5) . ?
C00G H00G 0.9300 . ?

loop_
_geom_torsion_atom_site_label_1
_geom_torsion_atom_site_label_2
_geom_torsion_atom_site_label_3
_geom_torsion_atom_site_label_4
_geom_torsion
_geom_torsion_site_symmetry_1
_geom_torsion_site_symmetry_2
_geom_torsion_site_symmetry_3
_geom_torsion_site_symmetry_4
_geom_torsion_publ_flag
N002 N004 C005 C006 179.6(2) . . . . ?
N002 C007 C00D C00G 1.3(5) . . . . ?
N002 C009 C00F C00G -0.5(5) . . . . ?
O003 C008 C00A C00C 179.9(3) . . . . ?
N004 N002 C007 C00D -177.2(3) . . . . ?
N004 N002 C009 C00F 177.1(3) . . . . ?
N004 C005 C006 C008 170.7(3) . . . . ?
N004 C005 C006 C00B -9.7(4) . . . . ?
C005 C006 C008 O003 0.2(4) . . . . ?
C005 C006 C008 C00A -179.2(3) . . . . ?
C005 C006 C00B C00E 179.4(3) . . . . ?
C006 C008 C00A C00C -0.7(4) . . . . ?
C006 C00B C00E C00C 0.4(5) . . . . ?
C007 N002 N004 C005 -49.4(4) . . . . ?
C007 N002 C009 C00F 0.9(4) . . . . ?
C007 C00D C00G C00F -1.0(5) . . . . ?
C008 C006 C00B C00E -1.0(5) . . . . ?
C008 C00A C00C C00E 0.1(5) . . . . ?
C009 N002 N004 C005 134.4(3) . . . . ?
C009 N002 C007 C00D -1.3(4) . . . . ?
C009 C00F C00G C00D 0.6(5) . . . . ?
C00A C00C C00E C00B 0.1(5) . . . . ?
C00B C006 C008 O003 -179.4(3) . . . . ?
C00B C006 C008 C00A 1.2(4) . . . . ?
